data_7053958
loop_
_publ_author_name
'Sun, Ming-Ling'
'Zhang, Xin'
'Huang, Yuan-Yuan'
'Lin, Qi-Pu'
'Qin, Ye-Yan'
'Yao, Yuan-Gen'

_publ_section_title
;
 Homochiral 3D lanthanide camphorates with high thermal stability
;
_journal_issue 1
_journal_name_full 'New Journal of Chemistry'
_journal_page_first 55
_journal_paper_doi 10.1039/c3nj00981e
_journal_volume 38
_journal_year 2014
_chemical_absolute_configuration rm
_chemical_formula_moiety 'C11 H15 Ho O6'
_chemical_formula_sum 'C11 H15 Ho O6'
_chemical_formula_weight 408.16
_chemical_name_systematic
; 
 ? 
;
_space_group_IT_number 19
_symmetry_cell_setting orthorhombic
_symmetry_space_group_name_Hall 'P 2ac 2ab'
_symmetry_space_group_name_H-M 'P 21 21 21'
_atom_sites_solution_hydrogens geom
_atom_sites_solution_primary direct
_atom_sites_solution_secondary difmap
_audit_creation_method SHELXL-97
_cell_angle_alpha 90.00
_cell_angle_beta 90.00
_cell_angle_gamma 90.00
_cell_formula_units_Z 4
_cell_length_a 8.1824(3)
_cell_length_b 10.8837(5)
_cell_length_c 14.7894(9)
_cell_measurement_reflns_used 3823
_cell_measurement_temperature 293(2)
_cell_measurement_theta_max 27.4758
_cell_measurement_theta_min 3.1143
_cell_volume 1317.07(11)
_computing_cell_refinement 'Bruker XSCANS'
_computing_data_collection 'Bruker XSCANS'
_computing_data_reduction 'Bruker SHELXTL'
_computing_molecular_graphics 'Bruker SHELXTL'
_computing_publication_material 'Bruker SHELXTL'
_computing_structure_refinement 'SHELXL-97 (Sheldrick, 1997)'
_computing_structure_solution 'SHELXS-97 (Sheldrick, 1990)'
_diffrn_ambient_temperature 293(2)
_diffrn_measured_fraction_theta_full 0.993
_diffrn_measured_fraction_theta_max 0.993
_diffrn_measurement_device_type 'Bruker P4'
_diffrn_measurement_method '\w scans'
_diffrn_radiation_monochromator graphite
_diffrn_radiation_source 'fine-focus sealed tube'
_diffrn_radiation_type MoK\a
_diffrn_radiation_wavelength 0.71073
_diffrn_reflns_av_R_equivalents 0.0312
_diffrn_reflns_av_sigmaI/netI 0.0351
_diffrn_reflns_limit_h_max 10
_diffrn_reflns_limit_h_min -10
_diffrn_reflns_limit_k_max 14
_diffrn_reflns_limit_k_min -12
_diffrn_reflns_limit_l_max 19
_diffrn_reflns_limit_l_min -19
_diffrn_reflns_number 10145
_diffrn_reflns_theta_full 27.48
_diffrn_reflns_theta_max 27.48
_diffrn_reflns_theta_min 3.11
_diffrn_standards_decay_% none
_diffrn_standards_interval_count none
_diffrn_standards_number none
_exptl_absorpt_coefficient_mu 6.023
_exptl_absorpt_correction_T_max 1.0000
_exptl_absorpt_correction_T_min 0.7573
_exptl_absorpt_correction_type multi-scan
_exptl_absorpt_process_details crystalclear
_exptl_crystal_colour 'light yellow'
_exptl_crystal_density_diffrn 2.058
_exptl_crystal_density_method 'not measured'
_exptl_crystal_description Prism
_exptl_crystal_F_000 784
_exptl_crystal_size_max 0.3000
_exptl_crystal_size_mid 0.1500
_exptl_crystal_size_min 0.1200
_refine_diff_density_max 1.319
_refine_diff_density_min -1.197
_refine_diff_density_rms 0.148
_refine_ls_abs_structure_details 'Flack H D (1983), Acta Cryst. A39, 876-881'
_refine_ls_abs_structure_Flack 0.06(2)
_refine_ls_extinction_method none
_refine_ls_goodness_of_fit_ref 1.054
_refine_ls_hydrogen_treatment constr
_refine_ls_matrix_type full
_refine_ls_number_parameters 152
_refine_ls_number_reflns 2996
_refine_ls_number_restraints 0
_refine_ls_restrained_S_all 1.054
_refine_ls_R_factor_all 0.0341
_refine_ls_R_factor_gt 0.0320
_refine_ls_shift/su_max 0.001
_refine_ls_shift/su_mean 0.000
_refine_ls_structure_factor_coef Fsqd
_refine_ls_weighting_details 'calc w=1/[\s^2^(Fo^2^)+(0.0348P)^2^+2.5430P] where P=(Fo^2^+2Fc^2^)/3'
_refine_ls_weighting_scheme calc
_refine_ls_wR_factor_gt 0.0731
_refine_ls_wR_factor_ref 0.0747
_reflns_number_gt 2798
_reflns_number_total 2996
_reflns_threshold_expression >2sigma(I)
_cod_data_source_file c3nj00981e.txt
_cod_data_source_block 2
_cod_depositor_comments
;
The following automatic conversions were performed:

'_symmetry_cell_setting' value 'Orthorhombic' changed to
'orthorhombic' according to
/usr/data/users/saulius/automatic-downloads/current/RSC/lib/dictionaries/cif_core.dic
dictionary named 'cif_core.dic' version 2.4.2 from
2011-04-26.

'_exptl_absorpt_correction_type' value 'Multi-scan'
changed to 'multi-scan' according to
/usr/data/users/saulius/automatic-downloads/current/RSC/lib/dictionaries/cif_core.dic
dictionary named 'cif_core.dic' version 2.4.2 from 2011-04-26.

Automatic conversion script
Id: cif_fix_values 2281 2013-09-26 08:29:07Z andrius 
;
_cod_original_sg_symbol_H-M P2(1)2(1)2(1)
_cod_database_code 7053958
_attachment Ho.cif

loop_
_symmetry_equiv_pos_as_xyz
'x, y, z'
'-x+1/2, -y, z+1/2'
'-x, y+1/2, -z+1/2'
'x+1/2, -y+1/2, -z'

loop_
_atom_site_label
_atom_site_type_symbol
_atom_site_fract_x
_atom_site_fract_y
_atom_site_fract_z
_atom_site_U_iso_or_equiv
_atom_site_adp_type
_atom_site_occupancy
_atom_site_symmetry_multiplicity
_atom_site_calc_flag
_atom_site_refinement_flags
Ho1 Ho 0.42563(3) -0.79602(2) -0.50184(2) 0.02083(9) Uani 1 1 d .
C1 C 0.2915(8) -0.4055(5) -0.4056(4) 0.0248(13) Uani 1 1 d .
C2 C 0.2122(11) -0.3789(8) -0.3095(5) 0.047(2) Uani 1 1 d .
C3 C 0.3235(7) -0.2683(6) -0.2769(4) 0.0257(14) Uani 1 1 d .
H3A H 0.2744 -0.1929 -0.3009 0.031 Uiso 1 1 calc R
C4 C 0.4923(13) -0.2796(11) -0.3192(7) 0.069(2) Uani 1 1 d .
H4A H 0.5756 -0.2913 -0.2734 0.083 Uiso 1 1 calc R
H4B H 0.5189 -0.2074 -0.3547 0.083 Uiso 1 1 calc R
C5 C 0.4756(12) -0.3982(11) -0.3819(6) 0.069(2) Uani 1 1 d .
H5A H 0.5410 -0.3895 -0.4362 0.083 Uiso 1 1 calc R
H5B H 0.5104 -0.4714 -0.3498 0.083 Uiso 1 1 calc R
C6 C 0.2423(8) -0.5307(6) -0.4426(4) 0.0263(13) Uani 1 1 d .
C7 C 0.2409(15) -0.3125(8) -0.4741(7) 0.074(3) Uani 1 1 d .
H7A H 0.2904 -0.3317 -0.5313 0.111 Uiso 1 1 calc R
H7B H 0.2757 -0.2324 -0.4550 0.111 Uiso 1 1 calc R
H7C H 0.1241 -0.3135 -0.4803 0.111 Uiso 1 1 calc R
C8 C 0.2284(14) -0.4902(11) -0.2502(6) 0.0571(17) Uani 1 1 d .
H8A H 0.1809 -0.4735 -0.1922 0.086 Uiso 1 1 calc R
H8B H 0.3419 -0.5102 -0.2429 0.086 Uiso 1 1 calc R
H8C H 0.1726 -0.5583 -0.2777 0.086 Uiso 1 1 calc R
C9 C 0.0348(12) -0.3365(9) -0.3128(6) 0.0571(17) Uani 1 1 d .
H9A H -0.0038 -0.3221 -0.2524 0.086 Uiso 1 1 calc R
H9B H -0.0309 -0.3988 -0.3408 0.086 Uiso 1 1 calc R
H9C H 0.0274 -0.2619 -0.3471 0.086 Uiso 1 1 calc R
C10 C 0.3227(8) -0.2570(5) -0.1752(5) 0.0280(15) Uani 1 1 d .
C11 C 0.1699(10) -0.9336(7) -0.4261(6) 0.0401(18) Uani 1 1 d .
H11A H 0.0862 -0.9805 -0.4012 0.048 Uiso 1 1 d R
O1 O 0.3538(6) -0.5996(4) -0.4720(4) 0.0448(15) Uani 1 1 d .
O2 O 0.0943(6) -0.5569(5) -0.4467(4) 0.0380(12) Uani 1 1 d .
O3 O 0.1973(7) -0.2143(5) -0.1375(3) 0.0412(12) Uani 1 1 d .
O4 O 0.4450(7) -0.2910(5) -0.1314(3) 0.0419(13) Uani 1 1 d .
O5 O 0.3002(7) -0.9822(5) -0.4435(5) 0.0530(15) Uani 1 1 d .
O6 O 0.1460(6) -0.8197(4) -0.4411(3) 0.0303(10) Uani 1 1 d .

loop_
_atom_site_aniso_label
_atom_site_aniso_U_11
_atom_site_aniso_U_22
_atom_site_aniso_U_33
_atom_site_aniso_U_23
_atom_site_aniso_U_13
_atom_site_aniso_U_12
Ho1 0.01605(13) 0.02248(13) 0.02397(13) -0.00149(17) -0.00132(18) 0.00099(9)
C1 0.030(3) 0.019(3) 0.026(3) -0.005(2) 0.005(3) -0.002(3)
C2 0.050(5) 0.054(5) 0.037(4) -0.011(4) 0.003(4) -0.015(4)
C3 0.030(4) 0.031(3) 0.016(3) -0.006(2) -0.003(2) -0.003(3)
C4 0.056(4) 0.099(6) 0.053(4) -0.032(4) 0.014(3) -0.031(4)
C5 0.056(4) 0.099(6) 0.053(4) -0.032(4) 0.014(3) -0.031(4)
C6 0.028(4) 0.023(3) 0.028(3) -0.003(2) -0.001(3) -0.003(3)
C7 0.110(9) 0.040(5) 0.071(7) -0.005(4) -0.028(6) 0.000(5)
C8 0.061(5) 0.061(4) 0.049(3) 0.002(3) -0.001(3) -0.010(3)
C9 0.061(5) 0.061(4) 0.049(3) 0.002(3) -0.001(3) -0.010(3)
C10 0.033(4) 0.028(3) 0.022(3) -0.003(2) 0.001(3) -0.002(3)
C11 0.030(4) 0.033(4) 0.058(5) 0.017(3) 0.000(4) -0.006(3)
O1 0.042(3) 0.023(2) 0.070(4) -0.016(2) 0.009(3) -0.003(2)
O2 0.026(3) 0.033(3) 0.055(3) -0.016(2) -0.003(2) -0.005(2)
O3 0.042(3) 0.054(3) 0.027(2) -0.006(2) 0.011(2) 0.001(3)
O4 0.045(3) 0.058(3) 0.023(2) -0.003(2) -0.012(2) 0.004(3)
O5 0.035(3) 0.031(3) 0.093(5) 0.012(3) 0.006(3) 0.002(3)
O6 0.023(2) 0.029(2) 0.038(3) 0.0076(19) 0.000(2) 0.002(2)

loop_
_atom_type_symbol
_atom_type_description
_atom_type_scat_dispersion_real
_atom_type_scat_dispersion_imag
_atom_type_scat_source
C C 0.0033 0.0016 'International Tables Vol C Tables 4.2.6.8 and 6.1.1.4'
H H 0.0000 0.0000 'International Tables Vol C Tables 4.2.6.8 and 6.1.1.4'
O O 0.0106 0.0060 'International Tables Vol C Tables 4.2.6.8 and 6.1.1.4'
Ho Ho -0.2175 4.6783 'International Tables Vol C Tables 4.2.6.8 and 6.1.1.4'

loop_
_geom_angle_atom_site_label_1
_geom_angle_atom_site_label_2
_geom_angle_atom_site_label_3
_geom_angle
_geom_angle_site_symmetry_1
_geom_angle_site_symmetry_3
O4 Ho1 O2 91.4(2) 3_644 4_534
O4 Ho1 O3 175.4(2) 3_644 2_544
O2 Ho1 O3 90.5(2) 4_534 2_544
O4 Ho1 O1 85.9(2) 3_644 .
O2 Ho1 O1 154.13(19) 4_534 .
O3 Ho1 O1 90.6(2) 2_544 .
O4 Ho1 O6 86.57(18) 3_644 4_534
O2 Ho1 O6 77.85(18) 4_534 4_534
O3 Ho1 O6 89.77(18) 2_544 4_534
O1 Ho1 O6 76.31(17) . 4_534
O4 Ho1 O5 84.7(2) 3_644 .
O2 Ho1 O5 77.6(2) 4_534 .
O3 Ho1 O5 99.8(2) 2_544 .
O1 Ho1 O5 127.5(2) . .
O6 Ho1 O5 153.69(18) 4_534 .
O4 Ho1 O6 96.93(18) 3_644 .
O2 Ho1 O6 128.14(17) 4_534 .
O3 Ho1 O6 85.14(18) 2_544 .
O1 Ho1 O6 77.70(16) . .
O6 Ho1 O6 153.44(8) 4_534 .
O5 Ho1 O6 52.63(17) . .
O4 Ho1 C11 90.8(2) 3_644 .
O2 Ho1 C11 102.3(2) 4_534 .
O3 Ho1 C11 92.8(2) 2_544 .
O1 Ho1 C11 103.5(2) . .
O6 Ho1 C11 177.4(2) 4_534 .
O5 Ho1 C11 25.6(2) . .
O6 Ho1 C11 27.00(18) . .
C7 C1 C6 106.8(6) . .
C7 C1 C5 112.9(8) . .
C6 C1 C5 112.6(6) . .
C7 C1 C2 111.8(7) . .
C6 C1 C2 112.1(5) . .
C5 C1 C2 100.7(6) . .
C8 C2 C9 110.3(8) . .
C8 C2 C3 112.7(7) . .
C9 C2 C3 109.1(7) . .
C8 C2 C1 109.8(7) . .
C9 C2 C1 114.5(7) . .
C3 C2 C1 100.1(6) . .
C10 C3 C4 114.9(6) . .
C10 C3 C2 111.2(5) . .
C4 C3 C2 109.5(6) . .
C10 C3 H3A 106.9 . .
C4 C3 H3A 106.9 . .
C2 C3 H3A 106.9 . .
C3 C4 C5 103.1(7) . .
C3 C4 H4A 111.1 . .
C5 C4 H4A 111.1 . .
C3 C4 H4B 111.1 . .
C5 C4 H4B 111.1 . .
H4A C4 H4B 109.1 . .
C1 C5 C4 104.9(8) . .
C1 C5 H5A 110.8 . .
C4 C5 H5A 110.8 . .
C1 C5 H5B 110.8 . .
C4 C5 H5B 110.8 . .
H5A C5 H5B 108.9 . .
O2 C6 O1 123.5(6) . .
O2 C6 C1 118.7(6) . .
O1 C6 C1 117.8(6) . .
C1 C7 H7A 109.5 . .
C1 C7 H7B 109.5 . .
H7A C7 H7B 109.5 . .
C1 C7 H7C 109.5 . .
H7A C7 H7C 109.5 . .
H7B C7 H7C 109.5 . .
C2 C8 H8A 109.5 . .
C2 C8 H8B 109.5 . .
H8A C8 H8B 109.5 . .
C2 C8 H8C 109.5 . .
H8A C8 H8C 109.5 . .
H8B C8 H8C 109.5 . .
C2 C9 H9A 109.5 . .
C2 C9 H9B 109.5 . .
H9A C9 H9B 109.5 . .
C2 C9 H9C 109.5 . .
H9A C9 H9C 109.5 . .
H9B C9 H9C 109.5 . .
O4 C10 O3 122.3(7) . .
O4 C10 C3 119.3(6) . .
O3 C10 C3 118.4(6) . .
O5 C11 O6 121.4(7) . .
O5 C11 Ho1 59.7(4) . .
O6 C11 Ho1 61.7(4) . .
O5 C11 H11A 119.3 . .
O6 C11 H11A 119.3 . .
Ho1 C11 H11A 178.9 . .
C6 O1 Ho1 145.0(4) . .
C6 O2 Ho1 141.0(5) . 4_434
C10 O3 Ho1 141.3(5) . 2_545
C10 O4 Ho1 147.5(5) . 3_654
C11 O5 Ho1 94.7(4) . .
C11 O6 Ho1 134.5(5) . 4_434
C11 O6 Ho1 91.3(4) . .
Ho1 O6 Ho1 121.52(18) 4_434 .

loop_
_geom_bond_atom_site_label_1
_geom_bond_atom_site_label_2
_geom_bond_distance
_geom_bond_site_symmetry_2
Ho1 O4 2.238(5) 3_644
Ho1 O2 2.246(5) 4_534
Ho1 O3 2.248(5) 2_544
Ho1 O1 2.260(5) .
Ho1 O6 2.355(5) 4_534
Ho1 O5 2.431(5) .
Ho1 O6 2.472(5) .
Ho1 C11 2.806(7) .
C1 C7 1.491(11) .
C1 C6 1.523(8) .
C1 C5 1.549(12) .
C1 C2 1.589(10) .
C2 C8 1.501(13) .
C2 C9 1.524(13) .
C2 C3 1.585(10) .
C3 C10 1.508(9) .
C3 C4 1.522(12) .
C3 H3A 0.9800 .
C4 C5 1.594(13) .
C4 H4A 0.9700 .
C4 H4B 0.9700 .
C5 H5A 0.9700 .
C5 H5B 0.9700 .
C6 O2 1.246(8) .
C6 O1 1.259(8) .
C7 H7A 0.9600 .
C7 H7B 0.9600 .
C7 H7C 0.9600 .
C8 H8A 0.9600 .
C8 H8B 0.9600 .
C8 H8C 0.9600 .
C9 H9A 0.9600 .
C9 H9B 0.9600 .
C9 H9C 0.9600 .
C10 O4 1.248(8) .
C10 O3 1.257(8) .
C11 O5 1.217(9) .
C11 O6 1.274(8) .
C11 H11A 0.9301 .
O2 Ho1 2.246(5) 4_434
O3 Ho1 2.248(5) 2_545
O4 Ho1 2.238(5) 3_654
O6 Ho1 2.355(5) 4_434
